data_4312494
loop_
_publ_author_name
'Kathryn I. Smith'
'Londa L. Borer'
'Marilyn M. Olmstead'

_publ_section_title
;
 Vanadium(IV) and Vanadium(V) Complexes of Salicyladimine Ligands
;
_journal_name_full 'Inorganic Chemistry'
_journal_page_first 7410
_journal_page_last 7415
_journal_paper_doi 10.1021/ic034640p
_journal_volume 42
_journal_year 2003
_chemical_formula_moiety 'C10 H13 N2 O4 V, 2(H2 O)'
_chemical_formula_sum 'C10 H17 N2 O6 V'
_chemical_formula_weight 312.20
_chemical_name_common VO~2~(C~10~H~13~N~2~O~2~)^.^2H~2~O
_chemical_name_systematic
;
   ?
;
_space_group_IT_number 33
_symmetry_cell_setting orthorhombic
_symmetry_space_group_name_Hall 'P 2c -2n'
_symmetry_space_group_name_H-M 'P n a 21'
_atom_sites_solution_hydrogens geom
_atom_sites_solution_primary direct
_atom_sites_solution_secondary difmap
_audit_creation_method SHELXL-97
_cell_angle_alpha 90.00
_cell_angle_beta 90.00
_cell_angle_gamma 90.00
_cell_formula_units_Z 4
_cell_length_a 6.9004(5)
_cell_length_b 26.628(2)
_cell_length_c 7.2583(6)
_cell_measurement_reflns_used 3491
_cell_measurement_temperature 90(2)
_cell_measurement_theta_max 30.6
_cell_measurement_theta_min 2.9
_cell_volume 1333.67(18)
_computing_cell_refinement 'Bruker SAINT'
_computing_data_collection 'Bruker SMART'
_computing_data_reduction 'Bruker SAINT'
_computing_molecular_graphics 'SHELXTL 5.03, XP (Sheldrick, 1994)'
_computing_publication_material 'SHELXL-97 (Sheldrick, 1997)'
_computing_structure_refinement 'SHELXL-97 (Sheldrick, 1997)'
_computing_structure_solution 'SHELXS-97 (Sheldrick, 1990)'
_diffrn_ambient_temperature 90(2)
_diffrn_measured_fraction_theta_full 0.967
_diffrn_measured_fraction_theta_max 0.967
_diffrn_measurement_device_type 'Bruker SMART 1000'
_diffrn_measurement_method \w
_diffrn_radiation_monochromator graphite
_diffrn_radiation_source 'normal-focus sealed tube'
_diffrn_radiation_type MoK\a
_diffrn_radiation_wavelength 0.71073
_diffrn_reflns_av_R_equivalents 0.0400
_diffrn_reflns_av_sigmaI/netI 0.0419
_diffrn_reflns_limit_h_max 10
_diffrn_reflns_limit_h_min -10
_diffrn_reflns_limit_k_max 38
_diffrn_reflns_limit_k_min -38
_diffrn_reflns_limit_l_max 10
_diffrn_reflns_limit_l_min -10
_diffrn_reflns_number 12137
_diffrn_reflns_theta_full 31.46
_diffrn_reflns_theta_max 31.46
_diffrn_reflns_theta_min 2.91
_diffrn_standards_decay_% <0.1
_diffrn_standards_number '50 frames remeasured'
_exptl_absorpt_coefficient_mu 0.768
_exptl_absorpt_correction_T_max 0.9626
_exptl_absorpt_correction_T_min 0.8080
_exptl_absorpt_correction_type multi-scan
_exptl_absorpt_process_details 'SADABS 2.0'
_exptl_crystal_colour orange
_exptl_crystal_density_diffrn 1.555
_exptl_crystal_density_method 'not measured'
_exptl_crystal_description plate
_exptl_crystal_F_000 648
_exptl_crystal_size_max 0.29
_exptl_crystal_size_mid 0.13
_exptl_crystal_size_min 0.05
_refine_diff_density_max 0.664
_refine_diff_density_min -0.342
_refine_diff_density_rms 0.069
_refine_ls_abs_structure_details 'Flack H D (1983), Acta Cryst. A39, 876-881'
_refine_ls_abs_structure_Flack 0.40(2)
_refine_ls_extinction_method none
_refine_ls_goodness_of_fit_ref 1.026
_refine_ls_hydrogen_treatment mixed
_refine_ls_matrix_type full
_refine_ls_number_parameters 225
_refine_ls_number_reflns 4148
_refine_ls_number_restraints 1
_refine_ls_restrained_S_all 1.026
_refine_ls_R_factor_all 0.0499
_refine_ls_R_factor_gt 0.0391
_refine_ls_shift/su_max 0.051
_refine_ls_shift/su_mean 0.001
_refine_ls_structure_factor_coef Fsqd
_refine_ls_weighting_details 'calc w=1/[\s^2^(Fo^2^)+(0.0445P)^2^+0.5643P] where P=(Fo^2^+2Fc^2^)/3'
_refine_ls_weighting_scheme calc
_refine_ls_wR_factor_gt 0.0890
_refine_ls_wR_factor_ref 0.0932
_reflns_number_gt 3549
_reflns_number_total 4148
_reflns_threshold_expression I>2\s(I)
_cod_data_source_file ic034640p_s1_1.cif
_cod_data_source_block djn170
_cod_original_cell_volume 1333.65(18)
_cod_database_code 4312494

loop_
_symmetry_equiv_pos_as_xyz
'x, y, z'
'-x, -y, z+1/2'
'x+1/2, -y+1/2, z'
'-x+1/2, y+1/2, z+1/2'

loop_
_atom_site_label
_atom_site_type_symbol
_atom_site_fract_x
_atom_site_fract_y
_atom_site_fract_z
_atom_site_U_iso_or_equiv
_atom_site_adp_type
_atom_site_occupancy
_atom_site_symmetry_multiplicity
_atom_site_calc_flag
_atom_site_refinement_flags
_atom_site_disorder_assembly
_atom_site_disorder_group
V1 V 0.78062(5) 0.369975(12) 0.50575(6) 0.01473(8) Uani 1 1 d . . .
O1 O 0.6786(3) 0.36632(7) 0.7074(3) 0.0234(4) Uani 1 1 d . . .
O2 O 0.6574(3) 0.33542(7) 0.3548(2) 0.0203(4) Uani 1 1 d . . .
O3 O 0.6899(2) 0.43228(7) 0.4132(3) 0.0211(4) Uani 1 1 d . . .
O4 O 0.9812(2) 0.32034(6) 0.5256(3) 0.0222(4) Uani 1 1 d . . .
N1 N 1.0410(3) 0.41326(7) 0.5488(3) 0.0196(4) Uani 1 1 d . . .
N2 N 1.3515(3) 0.27573(8) 0.4517(3) 0.0198(4) Uani 1 1 d . . .
H2A H 1.446(5) 0.2952(12) 0.425(5) 0.026(8) Uiso 1 1 d . . .
H2B H 1.401(5) 0.2432(13) 0.451(5) 0.036(10) Uiso 1 1 d . . .
H2C H 1.260(6) 0.2797(16) 0.367(6) 0.044(13) Uiso 1 1 d . . .
C1 C 0.7165(4) 0.47936(9) 0.4696(3) 0.0200(5) Uani 1 1 d . . .
C2 C 0.5677(4) 0.51467(10) 0.4419(4) 0.0250(5) Uani 1 1 d . . .
H2 H 0.447(5) 0.5010(11) 0.380(4) 0.020(7) Uiso 1 1 d . . .
C3 C 0.5942(4) 0.56388(9) 0.4944(5) 0.0295(5) Uani 1 1 d . . .
H3 H 0.494(4) 0.5861(10) 0.484(5) 0.029(8) Uiso 1 1 d . . .
C4 C 0.7694(5) 0.58049(11) 0.5699(4) 0.0322(6) Uani 1 1 d . . .
H4 H 0.788(5) 0.6137(15) 0.618(6) 0.039(10) Uiso 1 1 d . . .
C5 C 0.9176(5) 0.54665(10) 0.5939(4) 0.0259(6) Uani 1 1 d . . .
H5 H 1.038(5) 0.5583(12) 0.636(5) 0.031(9) Uiso 1 1 d . . .
C6 C 0.8934(3) 0.49543(8) 0.5473(3) 0.0185(5) Uani 1 1 d . . .
C7 C 1.0531(4) 0.46128(9) 0.5719(4) 0.0206(5) Uani 1 1 d . . .
H7 H 1.178(4) 0.4751(10) 0.610(4) 0.012(7) Uiso 1 1 d . . .
C9 C 1.2187(4) 0.38224(9) 0.5695(4) 0.0200(5) Uani 1 1 d . . .
H9A H 1.317(4) 0.3999(10) 0.656(4) 0.010(6) Uiso 1 1 d . . .
H9B H 1.271(6) 0.3755(16) 0.438(6) 0.051(14) Uiso 1 1 d . . .
C10 C 1.1406(4) 0.33277(9) 0.6407(4) 0.0202(5) Uani 1 1 d . . .
H10 H 1.098(4) 0.3389(10) 0.776(4) 0.016(7) Uiso 1 1 d . . .
C11 C 1.2853(4) 0.28952(10) 0.6384(4) 0.0219(5) Uani 1 1 d . . .
H11A H 1.393(4) 0.2987(10) 0.708(4) 0.013(7) Uiso 1 1 d . . .
H11B H 1.228(4) 0.2593(10) 0.691(3) 0.004(6) Uiso 1 1 d . . .
O5 O 0.7736(2) 0.31054(6) 0.0121(4) 0.0255(3) Uani 1 1 d . . .
H5A H 0.7236 0.3287 0.1042 0.025 Uiso 1 1 d . . .
H5B H 0.7361 0.3290 -0.0765 0.025 Uiso 1 1 d . . .
O6 O 1.1472(3) 0.28363(8) 0.1187(3) 0.0308(5) Uani 1 1 d . . .
H6A H 1.1732 0.2588 0.0550 0.025 Uiso 1 1 d . . .
H6B H 1.0269 0.2901 0.0780 0.025 Uiso 1 1 d . . .

loop_
_atom_site_aniso_label
_atom_site_aniso_U_11
_atom_site_aniso_U_22
_atom_site_aniso_U_33
_atom_site_aniso_U_23
_atom_site_aniso_U_13
_atom_site_aniso_U_12
V1 0.01161(13) 0.01536(15) 0.01722(16) 0.0008(2) 0.0008(2) 0.00027(12)
O1 0.0157(8) 0.0337(10) 0.0209(9) 0.0054(8) 0.0021(7) 0.0066(7)
O2 0.0155(8) 0.0221(9) 0.0233(9) -0.0023(7) 0.0006(7) -0.0036(6)
O3 0.0172(8) 0.0205(8) 0.0257(9) 0.0047(7) -0.0049(7) 0.0006(6)
O4 0.0111(6) 0.0162(7) 0.0393(11) -0.0034(8) -0.0005(9) -0.0002(5)
N1 0.0173(8) 0.0160(9) 0.0255(12) -0.0007(7) -0.0047(8) 0.0030(7)
N2 0.0118(9) 0.0175(10) 0.0302(12) 0.0051(8) -0.0010(8) -0.0007(7)
C1 0.0244(10) 0.0211(10) 0.0144(15) 0.0024(8) 0.0004(8) 0.0046(9)
C2 0.0231(12) 0.0304(13) 0.0215(12) 0.0082(10) 0.0013(10) 0.0094(10)
C3 0.0399(13) 0.0271(12) 0.0216(13) 0.0045(14) 0.0034(15) 0.0187(10)
C4 0.0525(18) 0.0208(12) 0.0233(12) 0.0001(10) -0.0001(13) 0.0127(12)
C5 0.0369(15) 0.0208(12) 0.0199(13) -0.0035(10) -0.0044(11) 0.0038(11)
C6 0.0264(11) 0.0142(10) 0.0149(13) -0.0003(8) -0.0011(8) 0.0041(8)
C7 0.0218(11) 0.0186(11) 0.0216(11) -0.0004(9) -0.0050(9) 0.0001(9)
C9 0.0160(10) 0.0163(10) 0.0276(12) 0.0013(9) -0.0027(10) 0.0015(9)
C10 0.0174(11) 0.0198(11) 0.0234(12) 0.0010(10) -0.0008(10) 0.0008(9)
C11 0.0141(10) 0.0178(11) 0.0336(15) 0.0018(10) 0.0002(11) 0.0018(9)
O5 0.0285(7) 0.0275(8) 0.0204(8) 0.0063(11) 0.0000(10) 0.0054(6)
O6 0.0306(10) 0.0304(10) 0.0313(11) -0.0040(9) -0.0087(9) 0.0065(8)

loop_
_atom_type_symbol
_atom_type_description
_atom_type_scat_dispersion_real
_atom_type_scat_dispersion_imag
_atom_type_scat_source
C C 0.0033 0.0016 'International Tables Vol C Tables 4.2.6.8 and 6.1.1.4'
H H 0.0000 0.0000 'International Tables Vol C Tables 4.2.6.8 and 6.1.1.4'
N N 0.0061 0.0033 'International Tables Vol C Tables 4.2.6.8 and 6.1.1.4'
O O 0.0106 0.0060 'International Tables Vol C Tables 4.2.6.8 and 6.1.1.4'
V V 0.3005 0.5294 'International Tables Vol C Tables 4.2.6.8 and 6.1.1.4'

loop_
_geom_angle_atom_site_label_1
_geom_angle_atom_site_label_2
_geom_angle_atom_site_label_3
_geom_angle
_geom_angle_site_symmetry_1
_geom_angle_site_symmetry_3
_geom_angle_publ_flag
O1 V1 O2 109.76(10) . . ?
O1 V1 O3 103.18(9) . . ?
O2 V1 O3 94.70(9) . . ?
O1 V1 O4 101.73(9) . . ?
O2 V1 O4 92.13(9) . . ?
O3 V1 O4 150.14(8) . . ?
O1 V1 N1 105.19(9) . . ?
O2 V1 N1 144.71(9) . . ?
O3 V1 N1 81.89(7) . . ?
O4 V1 N1 75.90(7) . . ?
C1 O3 V1 132.02(15) . . ?
C10 O4 V1 116.23(14) . . ?
C7 N1 C9 118.9(2) . . ?
C7 N1 V1 126.93(17) . . ?
C9 N1 V1 113.89(14) . . ?
O3 C1 C2 119.0(2) . . ?
O3 C1 C6 121.9(2) . . ?
C2 C1 C6 119.1(2) . . ?
C3 C2 C1 120.0(3) . . ?
C2 C3 C4 121.6(2) . . ?
C5 C4 C3 119.0(3) . . ?
C4 C5 C6 120.9(3) . . ?
C1 C6 C5 119.3(2) . . ?
C1 C6 C7 121.3(2) . . ?
C5 C6 C7 119.3(2) . . ?
N1 C7 C6 124.0(2) . . ?
N1 C9 C10 103.0(2) . . ?
O4 C10 C9 106.1(2) . . ?
O4 C10 C11 108.9(2) . . ?
C9 C10 C11 114.8(2) . . ?
N2 C11 C10 113.6(2) . . ?

loop_
_geom_bond_atom_site_label_1
_geom_bond_atom_site_label_2
_geom_bond_distance
_geom_bond_site_symmetry_2
_geom_bond_publ_flag
V1 O1 1.6268(19) . ?
V1 O2 1.6641(18) . ?
V1 O3 1.8961(18) . ?
V1 O4 1.9193(15) . ?
V1 N1 2.158(2) . ?
O3 C1 1.331(3) . ?
O4 C10 1.420(3) . ?
N1 C7 1.292(3) . ?
N1 C9 1.486(3) . ?
N2 C11 1.476(4) . ?
C1 C2 1.407(3) . ?
C1 C6 1.411(3) . ?
C2 C3 1.377(4) . ?
C3 C4 1.399(5) . ?
C4 C5 1.375(4) . ?
C5 C6 1.415(3) . ?
C6 C7 1.440(3) . ?
C9 C10 1.514(4) . ?
C10 C11 1.524(4) . ?

loop_
_geom_hbond_atom_site_label_D
_geom_hbond_atom_site_label_H
_geom_hbond_atom_site_label_A
_geom_hbond_distance_DH
_geom_hbond_distance_HA
_geom_hbond_distance_DA
_geom_hbond_angle_DHA
_geom_hbond_site_symmetry_A
N2 H2A O2 0.85(3) 1.88(4) 2.734(3) 177(3) 1_655
N2 H2B O4 0.93(3) 1.86(3) 2.763(3) 162(3) 3
N2 H2C O6 0.89(5) 1.97(5) 2.806(3) 157(4) .
O5 H5A O2 0.89 1.88 2.696(3) 150.1 .
O5 H5B O1 0.85 1.90 2.744(3) 172.5 1_554
O6 H6A O5 0.83 2.00 2.765(3) 154.5 3
O6 H6B O5 0.90 1.89 2.786(3) 173.0 .
